data_2004068
loop_
_publ_author_name
'Ng, S. W.'

_publ_section_title
;
 Bis(dicyclohexylammonium) Trithiocarbodiglycolate
 Trithiocarbodiglycolic Acid
;
_journal_issue 10
_journal_name_full 'Acta Crystallographica Section C'
_journal_page_first 2150
_journal_page_last 2152
_journal_paper_doi 10.1107/S010827019500312X
_journal_volume 51
_journal_year 1995
_chemical_formula_sum 'C17 H29 N O4 S3'
_chemical_formula_weight 407.59
_chemical_name_systematic
;
bis(dicyclohexylammonium trithiocarbodiglycolate trithiocarbodiglycolic acid
;
_space_group_IT_number 13
_symmetry_cell_setting monoclinic
_symmetry_space_group_name_Hall '-P 2ya'
_symmetry_space_group_name_H-M 'P 1 2/a 1'
_audit_creation_method SHELXL
_cell_angle_alpha 90.00
_cell_angle_beta 105.315(5)
_cell_angle_gamma 90.00
_cell_formula_units_Z 4
_cell_length_a 10.664(2)
_cell_length_b 9.829(4)
_cell_length_c 20.058(2)
_cell_measurement_reflns_used 25
_cell_measurement_temperature 298
_cell_measurement_theta_max 12
_cell_measurement_theta_min 6
_cell_volume 2027.7(9)
_computing_cell_refinement
;
CAD-4 VAX/PC Fortran System (Enraf-Nonius, 1988)
;
_computing_data_collection
;
CAD-4 VAX/PC Fortran System (Enraf-Nonius, 1988)
;
_computing_data_reduction 'Xtal3.0 (Hall & Stewart, 1990)'
_computing_molecular_graphics 'ORTEPII (Johnson, 1976)'
_computing_publication_material 'SHELXL93 (Sheldrick, 1993)'
_computing_structure_refinement 'SHELXL93 (Sheldrick, 1993)'
_computing_structure_solution
;
MULTAN80 (Main, Fiske, Hull, Lessinger, Germain, Declercq & Woolfson, 1980)
;
_diffrn_ambient_temperature 298
_diffrn_measurement_device 'Enraf-Nonius CAD4'
_diffrn_measurement_method \w-2\q
_diffrn_radiation_monochromator graphite
_diffrn_radiation_source 'fine-focus sealed tube'
_diffrn_radiation_type MoK\a
_diffrn_radiation_wavelength 0.71073
_diffrn_reflns_av_R_equivalents 0.0515
_diffrn_reflns_av_sigmaI/netI 0.0607
_diffrn_reflns_limit_h_max 12
_diffrn_reflns_limit_h_min 0
_diffrn_reflns_limit_k_max 11
_diffrn_reflns_limit_k_min -11
_diffrn_reflns_limit_l_max 22
_diffrn_reflns_limit_l_min -23
_diffrn_reflns_number 7310
_diffrn_reflns_theta_max 24.96
_diffrn_reflns_theta_min 1.05
_diffrn_standards_decay_% 0
_diffrn_standards_interval_time 60
_diffrn_standards_number 3
_exptl_absorpt_coefficient_mu 0.387
_exptl_absorpt_correction_type none
_exptl_crystal_colour yellow
_exptl_crystal_density_diffrn 1.335
_exptl_crystal_description cube
_exptl_crystal_F_000 872
_exptl_crystal_size_max 0.29
_exptl_crystal_size_mid 0.29
_exptl_crystal_size_min 0.29
_refine_diff_density_max 0.229
_refine_diff_density_min -0.221
_refine_ls_extinction_method none
_refine_ls_goodness_of_fit_all 0.992
_refine_ls_goodness_of_fit_obs 1.067
_refine_ls_matrix_type full
_refine_ls_number_parameters 240
_refine_ls_number_reflns 3571
_refine_ls_number_restraints 0
_refine_ls_restrained_S_all 0.992
_refine_ls_restrained_S_obs 1.067
_refine_ls_R_factor_all 0.0849
_refine_ls_R_factor_obs 0.0435
_refine_ls_shift/esd_max 0.000
_refine_ls_shift/esd_mean 0.000
_refine_ls_structure_factor_coef Fsqd
_refine_ls_weighting_scheme
;
calc w = 1/[\s^2^(F~o~^2^) + (0.0553P)^2^ + 0.0577P]
where P = (F~o~^2^ + 2F~c~^2^)/3
;
_refine_ls_wR_factor_all 0.1186
_refine_ls_wR_factor_obs 0.0999
_reflns_number_observed 2273
_reflns_number_total 3571
_reflns_observed_criterion >2sigma(I)
_cod_data_source_file ta1016.cif
_cod_data_source_block ta1016
_cod_depositor_comments
;

2017-04-21
Z value and formula fixed to values more according to usual
chemical conventions.                 miguel
;
_cod_original_formula_sum 'C34 H58 N2 O8 S6'
_cod_original_formula_weight 815.18
_cod_original_formula_moiety 'C34 H58 N2 O8 S6'
_cod_original_formula_units_Z 2
_cod_original_cell_volume 2027.6(9)
_cod_original_sg_symbol_H-M 'P 2/a'
_cod_database_code 2004068

loop_
_symmetry_equiv_pos_as_xyz
'x, y, z'
'x+1/2, -y, z'
'-x, -y, -z'
'-x-1/2, y, -z'

loop_
_atom_site_aniso_label
_atom_site_aniso_U_11
_atom_site_aniso_U_22
_atom_site_aniso_U_33
_atom_site_aniso_U_12
_atom_site_aniso_U_13
_atom_site_aniso_U_23
S1A 0.0595(8) 0.0405(7) 0.0530(8) 0.000 0.0096(6) 0.000
S1B 0.0820(10) 0.0371(7) 0.0665(9) 0.000 0.0132(8) 0.000
S2 0.0481(5) 0.0515(5) 0.0473(5) 0.0151(4) 0.0214(4) 0.0096(4)
S3 0.0583(6) 0.0448(5) 0.0411(5) 0.0047(4) 0.0155(4) 0.0044(4)
O1 0.0417(13) 0.061(2) 0.0501(14) -0.0093(12) 0.0059(11) 0.0151(12)
O2 0.0318(13) 0.062(2) 0.0497(13) -0.0058(12) 0.0001(11) 0.0089(12)
O3 0.0461(14) 0.0564(15) 0.0460(13) -0.0125(12) 0.0064(11) 0.0131(12)
O4 0.0414(14) 0.0540(15) 0.0439(12) -0.0117(12) 0.0076(11) -0.0026(11)
N1 0.032(2) 0.033(2) 0.0351(14) 0.0003(12) 0.0072(12) -0.0001(12)
C1A 0.025(2) 0.047(3) 0.025(2) 0.000 0.001(2) 0.000
C1B 0.042(3) 0.038(3) 0.030(2) 0.000 -0.005(2) 0.000
C2 0.030(2) 0.076(2) 0.039(2) 0.003(2) 0.0109(14) 0.008(2)
C3 0.032(2) 0.049(2) 0.032(2) 0.004(2) 0.0100(14) -0.0053(15)
C4 0.044(2) 0.064(2) 0.037(2) -0.006(2) 0.008(2) 0.006(2)
C5 0.046(2) 0.037(2) 0.035(2) -0.006(2) 0.009(2) -0.0064(14)
C6 0.033(2) 0.038(2) 0.033(2) 0.0016(14) 0.0095(13) 0.0003(14)
C7 0.031(2) 0.058(2) 0.042(2) -0.006(2) 0.0113(14) -0.003(2)
C8 0.040(2) 0.061(2) 0.053(2) -0.001(2) 0.023(2) 0.002(2)
C9 0.058(2) 0.077(3) 0.060(2) 0.006(2) 0.028(2) -0.010(2)
C10 0.058(2) 0.076(3) 0.043(2) -0.001(2) 0.016(2) -0.022(2)
C11 0.038(2) 0.049(2) 0.043(2) 0.000(2) 0.0074(15) -0.011(2)
C12 0.028(2) 0.039(2) 0.033(2) -0.0013(14) 0.0060(13) -0.0038(13)
C13 0.061(2) 0.037(2) 0.046(2) -0.005(2) 0.021(2) -0.001(2)
C14 0.079(3) 0.040(2) 0.061(2) -0.014(2) 0.027(2) -0.011(2)
C15 0.065(2) 0.050(2) 0.057(2) -0.007(2) 0.021(2) -0.019(2)
C16 0.082(3) 0.061(3) 0.042(2) -0.005(2) 0.024(2) -0.011(2)
C17 0.051(2) 0.043(2) 0.043(2) -0.006(2) 0.021(2) -0.0026(15)

loop_
_atom_site_label
_atom_site_occupancy
_atom_site_fract_x
_atom_site_fract_y
_atom_site_fract_z
_atom_site_U_iso_or_equiv
_atom_site_thermal_displace_type
_atom_site_calc_flag
_atom_site_refinement_flags
_atom_site_type_symbol
S1A 1 0.7500 0.32840(13) 0.5000 0.0520(3) Uani d S S
S1B 1 0.7500 0.36004(13) 0 0.0631(4) Uani d S S
S2 1 0.84089(9) 0.05733(9) 0.46167(4) 0.0473(3) Uani d . S
S3 1 0.66937(9) 0.62985(9) 0.04536(4) 0.0476(2) Uani d . S
O1 1 0.8445(2) 0.3111(2) 0.31111(12) 0.0521(6) Uani d . O
O2 1 0.6960(2) 0.1604(2) 0.32197(11) 0.0498(6) Uani d . O
O3 1 0.6894(2) 0.3920(2) 0.20567(12) 0.0506(6) Uani d . O
O4 1 0.8431(2) 0.5126(2) 0.17547(11) 0.0471(6) Uani d . O
N1 1 0.4493(3) 0.2395(3) 0.24539(13) 0.0335(6) Uani d . N
C1A 1 0.7500 0.1639(4) 0.5000 0.0336(10) Uani d S C
C1B 1 0.7500 0.5247(4) 0 0.0397(11) Uani d S C
C2 1 0.9005(3) 0.1697(4) 0.4072(2) 0.0481(9) Uani d . C
H2A 1 0.9359(3) 0.2498(4) 0.4339(2) 0.072 Uiso calc R H
H2B 1 0.9717(3) 0.1250(4) 0.3942(2) 0.072 Uiso calc R H
C3 1 0.8022(3) 0.2159(3) 0.34175(15) 0.0372(8) Uani d . C
C4 1 0.6228(3) 0.5145(4) 0.1036(2) 0.0492(9) Uani d . C
H4A 1 0.5543(3) 0.5566(4) 0.1201(2) 0.074 Uiso calc R H
H4B 1 0.5866(3) 0.4334(4) 0.0782(2) 0.074 Uiso calc R H
C5 1 0.7311(3) 0.4719(3) 0.1657(2) 0.0398(8) Uani d . C
C6 1 0.3867(3) 0.2372(3) 0.30438(15) 0.0348(7) Uani d . C
H6 1 0.4104(3) 0.1516(3) 0.32967(15) 0.052 Uiso calc R H
C7 1 0.2400(3) 0.2443(4) 0.2796(2) 0.0431(8) Uani d . C
H7A 1 0.2077(3) 0.1653(4) 0.2513(2) 0.065 Uiso calc R H
H7B 1 0.2149(3) 0.3247(4) 0.2511(2) 0.065 Uiso calc R H
C8 1 0.1787(3) 0.2494(4) 0.3399(2) 0.0493(9) Uani d . C
H8A 1 0.0855(3) 0.2609(4) 0.3224(2) 0.074 Uiso calc R H
H8B 1 0.1945(3) 0.1640(4) 0.3649(2) 0.074 Uiso calc R H
C9 1 0.2339(4) 0.3654(4) 0.3888(2) 0.0625(11) Uani d . C
H9A 1 0.1974(4) 0.3624(4) 0.4282(2) 0.094 Uiso calc R H
H9B 1 0.2095(4) 0.4515(4) 0.3653(2) 0.094 Uiso calc R H
C10 1 0.3812(3) 0.3561(4) 0.4137(2) 0.0587(10) Uani d . C
H10A 1 0.4054(3) 0.2741(4) 0.4409(2) 0.088 Uiso calc R H
H10B 1 0.4146(3) 0.4335(4) 0.4430(2) 0.088 Uiso calc R H
C11 1 0.4417(3) 0.3537(3) 0.3528(2) 0.0440(8) Uani d . C
H11A 1 0.4241(3) 0.4391(3) 0.3279(2) 0.066 Uiso calc R H
H11B 1 0.5352(3) 0.3435(3) 0.3697(2) 0.066 Uiso calc R H
C12 1 0.4058(3) 0.1350(3) 0.18885(14) 0.0337(7) Uani d . C
H12 1 0.3129(3) 0.1482(3) 0.16704(14) 0.050 Uiso calc R H
C13 1 0.4260(3) -0.0075(3) 0.2179(2) 0.0465(8) Uani d . C
H13A 1 0.3705(3) -0.0221(3) 0.2485(2) 0.070 Uiso calc R H
H13B 1 0.5155(3) -0.0182(3) 0.2446(2) 0.070 Uiso calc R H
C14 1 0.3944(4) -0.1135(4) 0.1596(2) 0.0586(10) Uani d . C
H14A 1 0.4159(4) -0.2035(4) 0.1792(2) 0.088 Uiso calc R H
H14B 1 0.3019(4) -0.1116(4) 0.1373(2) 0.088 Uiso calc R H
C15 1 0.4688(4) -0.0870(4) 0.1064(2) 0.0566(10) Uani d . C
H15A 1 0.4420(4) -0.1520(4) 0.0689(2) 0.085 Uiso calc R H
H15B 1 0.5610(4) -0.0997(4) 0.1274(2) 0.085 Uiso calc R H
C16 1 0.4451(4) 0.0559(4) 0.0778(2) 0.0602(10) Uani d . C
H16A 1 0.3543(4) 0.0659(4) 0.0530(2) 0.090 Uiso calc R H
H16B 1 0.4971(4) 0.0715(4) 0.0455(2) 0.090 Uiso calc R H
C17 1 0.4801(3) 0.1605(3) 0.1355(2) 0.0438(8) Uani d . C
H17A 1 0.5727(3) 0.1563(3) 0.1574(2) 0.066 Uiso calc R H
H17B 1 0.4601(3) 0.2509(3) 0.1162(2) 0.066 Uiso calc R H
H1 1 0.7654(48) 0.3564(48) 0.2559(25) 0.120(17) Uiso d . H
H2 1 0.5503(41) 0.2308(40) 0.2668(19) 0.082(13) Uiso d . H
H3 1 0.4327(29) 0.3181(34) 0.2263(16) 0.040(9) Uiso d . H

loop_
_atom_type_symbol
_atom_type_description
_atom_type_scat_source
_atom_type_scat_dispersion_real
_atom_type_scat_dispersion_imag
C C 'International Tables Vol C Tables 4.2.6.8 and 6.1.1.4' 0.0033 0.0016
H H 'International Tables Vol C Tables 4.2.6.8 and 6.1.1.4' 0.0000 0.0000
N N 'International Tables Vol C Tables 4.2.6.8 and 6.1.1.4' 0.0061 0.0033
O O 'International Tables Vol C Tables 4.2.6.8 and 6.1.1.4' 0.0106 0.0060
S S 'International Tables Vol C Tables 4.2.6.8 and 6.1.1.4' 0.1246 0.1234

loop_
_geom_angle_atom_site_label_1
_geom_angle_atom_site_label_2
_geom_angle_atom_site_label_3
_geom_angle_site_symmetry_3
_geom_angle
_geom_angle_publ_flag
C1A S2 C2 . 103.2(2) yes
C1B S3 C4 . 103.0(2) yes
C6 N1 C12 . 117.9(2) yes
S1A C1A S2 . 127.04(12) yes
S1A C1A S2 4_756 127.04(12) yes
S2 C1A S2 4_756 105.9(2) yes
S1B C1B S3 . 126.28(12) yes
S1B C1B S3 4_755 126.28(12) yes
S3 C1B S3 4_755 107.4(2) yes
C3 C2 S2 . 116.0(2) yes
O2 C3 O1 . 126.1(3) yes
O2 C3 C2 . 121.0(3) yes
O1 C3 C2 . 112.8(3) yes
C5 C4 S3 . 115.4(2) yes
O4 C5 O3 . 125.8(3) yes
O4 C5 C4 . 122.7(3) yes
O3 C5 C4 . 111.5(3) yes
N1 C6 C7 . 112.1(2) yes
N1 C6 C11 . 108.4(2) yes
C7 C6 C11 . 111.5(3) yes
C6 C7 C8 . 111.3(3) yes
C9 C8 C7 . 111.4(3) yes
C8 C9 C10 . 110.9(3) yes
C9 C10 C11 . 110.9(3) yes
C6 C11 C10 . 110.6(3) yes
N1 C12 C13 . 110.9(2) yes
N1 C12 C17 . 107.7(2) yes
C13 C12 C17 . 112.2(3) yes
C12 C13 C14 . 110.9(3) yes
C15 C14 C13 . 111.7(3) yes
C14 C15 C16 . 111.2(3) yes
C15 C16 C17 . 110.9(3) yes
C12 C17 C16 . 111.0(3) yes

loop_
_geom_bond_atom_site_label_1
_geom_bond_atom_site_label_2
_geom_bond_site_symmetry_2
_geom_bond_distance
_geom_bond_publ_flag
S1A C1A . 1.617(5) yes
S1B C1B . 1.619(5) yes
S2 C1A . 1.738(3) yes
S2 C2 . 1.784(3) yes
S3 C1B . 1.746(3) yes
S3 C4 . 1.790(3) yes
O1 C3 . 1.266(4) yes
O2 C3 . 1.224(4) yes
O3 C5 . 1.283(4) yes
O4 C5 . 1.225(4) yes
N1 C6 . 1.504(4) yes
N1 C12 . 1.510(4) yes
C1A S2 4_756 1.738(3) yes
C1B S3 4_755 1.746(3) yes
C2 C3 . 1.518(4) yes
C4 C5 . 1.517(4) yes
C6 C7 . 1.513(4) yes
C6 C11 . 1.515(4) yes
C7 C8 . 1.520(4) yes
C8 C9 . 1.517(5) yes
C9 C10 . 1.521(5) yes
C10 C11 . 1.524(4) yes
C12 C13 . 1.510(4) yes
C12 C17 . 1.511(4) yes
C13 C14 . 1.535(4) yes
C14 C15 . 1.512(5) yes
C15 C16 . 1.513(5) yes
C16 C17 . 1.519(4) yes
